data_4126822
loop_
_publ_author_name
'Mutailipu, Miriding'
'Xie, Zhiqing'
'Su, Xin'
'Zhang, Min'
'Wang, Ying'
'Yang, Zhihua'
'Janjua, Muhammad Ramzan Saeed Ashraf'
'Pan, Shilie'

_publ_section_title
;
 Chemical Cosubstitution-Oriented Design of Rare-Earth Borates as
 Potential Ultraviolet Nonlinear Optical Materials.
;
_journal_name_full 'Journal of the American Chemical Society'
_journal_paper_doi 10.1021/jacs.7b11263
_journal_year 2017
_chemical_formula_sum 'B15 Gd2 K7 O30 Sr'
_chemical_formula_weight 1317.97
_chemical_name_systematic
; 
 ? 
;
_space_group_IT_number 155
_symmetry_cell_setting trigonal
_symmetry_space_group_name_Hall 'R 3 2"'
_symmetry_space_group_name_H-M 'R 3 2 :H'
_atom_sites_solution_hydrogens none
_atom_sites_solution_primary direct
_atom_sites_solution_secondary difmap
_audit_creation_method SHELXL-97
_cell_angle_alpha 90.00
_cell_angle_beta 90.00
_cell_angle_gamma 120.00
_cell_formula_units_Z 3
_cell_length_a 13.148(2)
_cell_length_b 13.148(2)
_cell_length_c 15.417(5)
_cell_measurement_reflns_used 2129
_cell_measurement_temperature 296(2)
_cell_measurement_theta_max 27.52
_cell_measurement_theta_min 2.22
_cell_volume 2308.1(9)
_computing_cell_refinement 'Bruker SMART'
_computing_data_collection 'Bruker SMART'
_computing_data_reduction 'Bruker SAINT'
_computing_molecular_graphics 'Bruker SHELXTL'
_computing_publication_material 'Bruker SHELXTL'
_computing_structure_refinement 'Bruker SHELXTL'
_computing_structure_solution 'Bruker SHELXTL'
_diffrn_ambient_temperature 296(2)
_diffrn_measured_fraction_theta_full 1.000
_diffrn_measured_fraction_theta_max 1.000
_diffrn_measurement_device_type 'CCD area detector'
_diffrn_measurement_method 'phi and omega scans'
_diffrn_radiation_monochromator graphite
_diffrn_radiation_source 'fine-focus sealed tube'
_diffrn_radiation_type MoK\a
_diffrn_radiation_wavelength 0.71073
_diffrn_reflns_av_R_equivalents 0.0330
_diffrn_reflns_av_sigmaI/netI 0.0340
_diffrn_reflns_limit_h_max 11
_diffrn_reflns_limit_h_min -16
_diffrn_reflns_limit_k_max 17
_diffrn_reflns_limit_k_min -14
_diffrn_reflns_limit_l_max 18
_diffrn_reflns_limit_l_min -20
_diffrn_reflns_number 4792
_diffrn_reflns_theta_full 27.69
_diffrn_reflns_theta_max 27.69
_diffrn_reflns_theta_min 2.22
_exptl_absorpt_coefficient_mu 7.048
_exptl_absorpt_correction_T_max 0.5857
_exptl_absorpt_correction_T_min 0.5057
_exptl_absorpt_correction_type numerical
_exptl_absorpt_process_details face-indexed
_exptl_crystal_colour colourless
_exptl_crystal_density_diffrn 2.845
_exptl_crystal_density_method 'not measured'
_exptl_crystal_description block
_exptl_crystal_F_000 1842
_exptl_crystal_size_max 0.11
_exptl_crystal_size_mid 0.10
_exptl_crystal_size_min 0.09
_refine_diff_density_max 0.751
_refine_diff_density_min -0.713
_refine_diff_density_rms 0.098
_refine_ls_abs_structure_details 'Flack H D (1983), Acta Cryst. A39, 876-881'
_refine_ls_abs_structure_Flack 0.048(15)
_refine_ls_extinction_coef 0.00051(4)
_refine_ls_extinction_expression Fc^*^=kFc[1+0.001xFc^2^\l^3^/sin(2\q)]^-1/4^
_refine_ls_extinction_method SHELXL
_refine_ls_goodness_of_fit_ref 1.055
_refine_ls_hydrogen_treatment none
_refine_ls_matrix_type full
_refine_ls_number_parameters 87
_refine_ls_number_reflns 1192
_refine_ls_number_restraints 0
_refine_ls_restrained_S_all 1.055
_refine_ls_R_factor_all 0.0206
_refine_ls_R_factor_gt 0.0192
_refine_ls_shift/su_max 0.001
_refine_ls_shift/su_mean 0.000
_refine_ls_structure_factor_coef Fsqd
_refine_ls_weighting_details 'calc w=1/[\s^2^(Fo^2^)+(0.0106P)^2^+1.8679P] where P=(Fo^2^+2Fc^2^)/3'
_refine_ls_weighting_scheme calc
_refine_ls_wR_factor_gt 0.0391
_refine_ls_wR_factor_ref 0.0396
_reflns_number_gt 1146
_reflns_number_total 1192
_reflns_threshold_expression >2sigma(I)
_cod_data_source_file KGdSrBO.cif
_cod_data_source_block 1
_cod_depositor_comments
;
The following automatic conversions were performed:

'_symmetry_cell_setting' value 'Trigonal' changed to 'trigonal'
according to
/home/data/users/saulius/crontab/automatic-downloads/rss-feeds/ACS/lib/dictionaries/cif_core.dic
dictionary named 'cif_core.dic' version 2.4.2 from 2011-04-26.

Automatic conversion script
Id: cif_fix_values 4973 2017-02-22 13:04:09Z antanas 
;
_cod_original_cell_volume 2308.2(9)
_cod_original_sg_symbol_H-M 'R32  '
_cod_database_code 4126822

loop_
_symmetry_equiv_pos_as_xyz
'x, y, z'
'-y, x-y, z'
'-x+y, -x, z'
'y, x, -z'
'x-y, -y, -z'
'-x, -x+y, -z'
'x+2/3, y+1/3, z+1/3'
'-y+2/3, x-y+1/3, z+1/3'
'-x+y+2/3, -x+1/3, z+1/3'
'y+2/3, x+1/3, -z+1/3'
'x-y+2/3, -y+1/3, -z+1/3'
'-x+2/3, -x+y+1/3, -z+1/3'
'x+1/3, y+2/3, z+2/3'
'-y+1/3, x-y+2/3, z+2/3'
'-x+y+1/3, -x+2/3, z+2/3'
'y+1/3, x+2/3, -z+2/3'
'x-y+1/3, -y+2/3, -z+2/3'
'-x+1/3, -x+y+2/3, -z+2/3'

loop_
_atom_site_label
_atom_site_type_symbol
_atom_site_fract_x
_atom_site_fract_y
_atom_site_fract_z
_atom_site_U_iso_or_equiv
_atom_site_adp_type
_atom_site_occupancy
_atom_site_symmetry_multiplicity
_atom_site_calc_flag
_atom_site_refinement_flags
Sr1 Sr 0.6667 0.3333 0.3333 0.01967(17) Uani 1 6 d S
Gd1 Gd 0.3333 0.6667 0.438923(16) 0.01006(9) Uani 1 3 d S
K1 K 0.5114(2) 0.5114(2) 0.5000 0.0372(4) Uani 1 2 d S
K2 K 0.13157(11) 0.3333 0.3333 0.0283(3) Uani 1 2 d S
K3 K 0.3333 0.6667 0.1667 0.0285(4) Uani 1 6 d S
O1 O 0.4389(2) 0.6051(2) 0.36441(16) 0.0209(8) Uani 1 1 d .
O2 O 0.5265(3) 0.5177(4) 0.28623(19) 0.0424(13) Uani 1 1 d .
O3 O 0.6184(2) 0.4304(3) 0.21201(16) 0.0223(8) Uani 1 1 d .
O4 O 0.4375(3) 0.4027(3) 0.16036(17) 0.0248(7) Uani 1 1 d .
O5 O 0.3388(3) 0.4837(3) 0.24413(16) 0.0212(6) Uani 1 1 d .
B1 B 0.4311(5) 0.5354(5) 0.2992(3) 0.0175(13) Uani 1 1 d .
B2 B 0.5303(7) 0.4506(7) 0.2181(3) 0.0223(12) Uani 1 1 d .
B3 B 0.3333 0.4161(5) 0.1667 0.0189(14) Uani 1 2 d S

loop_
_atom_site_aniso_label
_atom_site_aniso_U_11
_atom_site_aniso_U_22
_atom_site_aniso_U_33
_atom_site_aniso_U_23
_atom_site_aniso_U_13
_atom_site_aniso_U_12
Sr1 0.0262(3) 0.0262(3) 0.0065(3) 0.000 0.000 0.01312(13)
Gd1 0.01050(10) 0.01050(10) 0.00920(13) 0.000 0.000 0.00525(5)
K1 0.0322(9) 0.0322(9) 0.0491(8) 0.0087(3) -0.0087(3) 0.0174(9)
K2 0.0338(7) 0.0226(7) 0.0248(7) 0.0015(6) 0.0008(3) 0.0113(4)
K3 0.0223(6) 0.0223(6) 0.0409(11) 0.000 0.000 0.0111(3)
O1 0.022(2) 0.024(2) 0.0210(13) -0.0057(11) 0.0012(11) 0.0145(19)
O2 0.036(3) 0.071(4) 0.0396(16) -0.0388(18) -0.0215(17) 0.042(3)
O3 0.025(2) 0.032(2) 0.0184(12) -0.0049(12) -0.0009(12) 0.020(2)
O4 0.0265(17) 0.0333(19) 0.0200(15) -0.0122(13) -0.0052(13) 0.0189(15)
O5 0.0195(16) 0.0328(18) 0.0147(14) -0.0055(13) -0.0041(12) 0.0158(14)
B1 0.015(3) 0.018(3) 0.0188(19) -0.0004(18) -0.0008(18) 0.008(3)
B2 0.029(4) 0.030(4) 0.0159(18) 0.000(3) 0.002(3) 0.021(3)
B3 0.015(3) 0.023(3) 0.017(3) -0.0019(12) -0.004(2) 0.0077(17)

loop_
_atom_type_symbol
_atom_type_description
_atom_type_scat_dispersion_real
_atom_type_scat_dispersion_imag
_atom_type_scat_source
B B 0.0013 0.0007 'International Tables Vol C Tables 4.2.6.8 and 6.1.1.4'
Sr Sr -1.5307 3.2498 'International Tables Vol C Tables 4.2.6.8 and 6.1.1.4'
K K 0.2009 0.2494 'International Tables Vol C Tables 4.2.6.8 and 6.1.1.4'
O O 0.0106 0.0060 'International Tables Vol C Tables 4.2.6.8 and 6.1.1.4'
Gd Gd -0.1653 3.9035 'International Tables Vol C Tables 4.2.6.8 and 6.1.1.4'

loop_
_geom_angle_atom_site_label_1
_geom_angle_atom_site_label_2
_geom_angle_atom_site_label_3
_geom_angle
_geom_angle_site_symmetry_1
_geom_angle_site_symmetry_3
O3 Sr1 O3 70.87(9) 18_655 17
O3 Sr1 O3 70.87(9) 18_655 16_545
O3 Sr1 O3 70.87(9) 17 16_545
O3 Sr1 O3 101.47(12) 18_655 .
O3 Sr1 O3 119.27(12) 17 .
O3 Sr1 O3 165.36(14) 16_545 .
O3 Sr1 O3 119.28(12) 18_655 3_665
O3 Sr1 O3 165.36(14) 17 3_665
O3 Sr1 O3 101.47(12) 16_545 3_665
O3 Sr1 O3 70.87(9) . 3_665
O3 Sr1 O3 165.36(14) 18_655 2_655
O3 Sr1 O3 101.47(12) 17 2_655
O3 Sr1 O3 119.27(12) 16_545 2_655
O3 Sr1 O3 70.87(9) . 2_655
O3 Sr1 O3 70.87(9) 3_665 2_655
O3 Sr1 B2 76.91(13) 18_655 17
O3 Sr1 B2 19.34(11) 17 17
O3 Sr1 B2 90.21(12) 16_545 17
O3 Sr1 B2 100.34(13) . 17
O3 Sr1 B2 162.37(10) 3_665 17
O3 Sr1 B2 91.94(12) 2_655 17
O3 Sr1 B2 162.37(10) 18_655 2_655
O3 Sr1 B2 91.94(12) 17 2_655
O3 Sr1 B2 100.34(13) 16_545 2_655
O3 Sr1 B2 90.21(12) . 2_655
O3 Sr1 B2 76.91(13) 3_665 2_655
O3 Sr1 B2 19.34(11) 2_655 2_655
B2 Sr1 B2 88.1(3) 17 2_655
O3 Sr1 B2 19.34(11) 18_655 18_655
O3 Sr1 B2 90.21(12) 17 18_655
O3 Sr1 B2 76.91(13) 16_545 18_655
O3 Sr1 B2 91.94(12) . 18_655
O3 Sr1 B2 100.34(13) 3_665 18_655
O3 Sr1 B2 162.37(10) 2_655 18_655
B2 Sr1 B2 95.11(9) 17 18_655
B2 Sr1 B2 175.7(3) 2_655 18_655
O3 Sr1 B2 100.34(14) 18_655 3_665
O3 Sr1 B2 162.37(10) 17 3_665
O3 Sr1 B2 91.94(12) 16_545 3_665
O3 Sr1 B2 76.91(13) . 3_665
O3 Sr1 B2 19.34(11) 3_665 3_665
O3 Sr1 B2 90.21(12) 2_655 3_665
B2 Sr1 B2 175.7(3) 17 3_665
B2 Sr1 B2 95.11(9) 2_655 3_665
B2 Sr1 B2 81.8(2) 18_655 3_665
O3 Sr1 B2 90.21(12) 18_655 16_545
O3 Sr1 B2 76.91(13) 17 16_545
O3 Sr1 B2 19.34(11) 16_545 16_545
O3 Sr1 B2 162.37(10) . 16_545
O3 Sr1 B2 91.94(12) 3_665 16_545
O3 Sr1 B2 100.34(13) 2_655 16_545
B2 Sr1 B2 95.11(9) 17 16_545
B2 Sr1 B2 81.8(2) 2_655 16_545
B2 Sr1 B2 95.11(9) 18_655 16_545
B2 Sr1 B2 88.1(3) 3_665 16_545
O3 Sr1 B2 91.94(12) 18_655 .
O3 Sr1 B2 100.34(13) 17 .
O3 Sr1 B2 162.37(10) 16_545 .
O3 Sr1 B2 19.34(11) . .
O3 Sr1 B2 90.20(12) 3_665 .
O3 Sr1 B2 76.91(13) 2_655 .
B2 Sr1 B2 81.8(2) 17 .
B2 Sr1 B2 95.11(9) 2_655 .
B2 Sr1 B2 88.1(3) 18_655 .
B2 Sr1 B2 95.11(9) 3_665 .
B2 Sr1 B2 175.7(3) 16_545 .
O1 Gd1 O1 96.09(9) 2_665 .
O1 Gd1 O1 96.09(9) 2_665 3_565
O1 Gd1 O1 96.09(9) . 3_565
O1 Gd1 O3 104.27(10) 2_665 9_565
O1 Gd1 O3 83.61(10) . 9_565
O1 Gd1 O3 159.56(10) 3_565 9_565
O1 Gd1 O3 159.56(10) 2_665 8
O1 Gd1 O3 104.28(10) . 8
O1 Gd1 O3 83.61(10) 3_565 8
O3 Gd1 O3 76.72(10) 9_565 8
O1 Gd1 O3 83.61(10) 2_665 7_455
O1 Gd1 O3 159.56(10) . 7_455
O1 Gd1 O3 104.27(10) 3_565 7_455
O3 Gd1 O3 76.72(10) 9_565 7_455
O3 Gd1 O3 76.72(10) 8 7_455
O1 Gd1 Sr1 120.83(7) 2_665 7_455
O1 Gd1 Sr1 120.83(7) . 7_455
O1 Gd1 Sr1 120.83(7) 3_565 7_455
O3 Gd1 Sr1 45.77(6) 9_565 7_455
O3 Gd1 Sr1 45.77(6) 8 7_455
O3 Gd1 Sr1 45.77(6) 7_455 7_455
O1 Gd1 K1 45.17(7) 2_665 2_665
O1 Gd1 K1 117.21(8) . 2_665
O1 Gd1 K1 128.15(8) 3_565 2_665
O3 Gd1 K1 68.38(8) 9_565 2_665
O3 Gd1 K1 120.61(6) 8 2_665
O3 Gd1 K1 49.89(8) 7_455 2_665
Sr1 Gd1 K1 76.077(6) 7_455 2_665
O1 Gd1 K1 128.15(8) 2_665 .
O1 Gd1 K1 45.17(7) . .
O1 Gd1 K1 117.21(8) 3_565 .
O3 Gd1 K1 49.89(8) 9_565 .
O3 Gd1 K1 68.38(8) 8 .
O3 Gd1 K1 120.61(6) 7_455 .
Sr1 Gd1 K1 76.078(6) 7_455 .
K1 Gd1 K1 114.404(4) 2_665 .
O1 Gd1 K1 117.21(8) 2_665 3_565
O1 Gd1 K1 128.15(8) . 3_565
O1 Gd1 K1 45.17(7) 3_565 3_565
O3 Gd1 K1 120.61(7) 9_565 3_565
O3 Gd1 K1 49.89(8) 8 3_565
O3 Gd1 K1 68.38(8) 7_455 3_565
Sr1 Gd1 K1 76.078(6) 7_455 3_565
K1 Gd1 K1 114.404(5) 2_665 3_565
K1 Gd1 K1 114.404(4) . 3_565
O1 Gd1 K2 124.08(7) 2_665 .
O1 Gd1 K2 66.58(8) . .
O1 Gd1 K2 40.09(8) 3_565 .
O3 Gd1 K2 124.18(7) 9_565 .
O3 Gd1 K2 67.39(7) 8 .
O3 Gd1 K2 129.96(8) 7_455 .
Sr1 Gd1 K2 113.063(7) 7_455 .
K1 Gd1 K2 167.37(3) 2_665 .
K1 Gd1 K2 77.12(4) . .
K1 Gd1 K2 61.95(4) 3_565 .
O1 Gd1 K2 66.58(8) 2_665 2_665
O1 Gd1 K2 40.09(8) . 2_665
O1 Gd1 K2 124.08(7) 3_565 2_665
O3 Gd1 K2 67.39(7) 9_565 2_665
O3 Gd1 K2 129.96(7) 8 2_665
O3 Gd1 K2 124.19(7) 7_455 2_665
Sr1 Gd1 K2 113.062(8) 7_455 2_665
K1 Gd1 K2 77.12(4) 2_665 2_665
K1 Gd1 K2 61.95(4) . 2_665
K1 Gd1 K2 167.37(3) 3_565 2_665
K2 Gd1 K2 105.653(9) . 2_665
O1 K1 O1 174.34(16) 4_556 .
O1 K1 O4 110.56(10) 4_556 8
O1 K1 O4 74.83(9) . 8
O1 K1 O4 74.83(9) 4_556 17
O1 K1 O4 110.56(10) . 17
O4 K1 O4 49.75(12) 8 17
O1 K1 O3 114.23(8) 4_556 9_565
O1 K1 O3 63.43(7) . 9_565
O4 K1 O3 88.36(8) 8 9_565
O4 K1 O3 135.06(10) 17 9_565
O1 K1 O3 63.43(7) 4_556 18_655
O1 K1 O3 114.23(8) . 18_655
O4 K1 O3 135.06(10) 8 18_655
O4 K1 O3 88.36(8) 17 18_655
O3 K1 O3 136.02(13) 9_565 18_655
O1 K1 O2 135.81(7) 4_556 .
O1 K1 O2 43.85(7) . .
O4 K1 O2 90.97(9) 8 .
O4 K1 O2 93.45(9) 17 .
O3 K1 O2 104.14(8) 9_565 .
O3 K1 O2 73.98(7) 18_655 .
O1 K1 O2 43.85(7) 4_556 4_556
O1 K1 O2 135.81(7) . 4_556
O4 K1 O2 93.44(9) 8 4_556
O4 K1 O2 90.97(9) 17 4_556
O3 K1 O2 73.98(7) 9_565 4_556
O3 K1 O2 104.14(8) 18_655 4_556
O2 K1 O2 175.13(16) . 4_556
O1 K1 B1 158.62(9) 4_556 .
O1 K1 B1 23.04(9) . .
O4 K1 B1 73.63(11) 8 .
O4 K1 B1 94.62(12) 17 .
O3 K1 B1 86.46(9) 9_565 .
O3 K1 B1 98.32(10) 18_655 .
O2 K1 B1 24.35(9) . .
O2 K1 B1 156.99(9) 4_556 .
O1 K1 B1 23.04(9) 4_556 4_556
O1 K1 B1 158.62(9) . 4_556
O4 K1 B1 94.61(12) 8 4_556
O4 K1 B1 73.63(11) 17 4_556
O3 K1 B1 98.32(10) 9_565 4_556
O3 K1 B1 86.47(9) 18_655 4_556
O2 K1 B1 156.99(9) . 4_556
O2 K1 B1 24.35(9) 4_556 4_556
B1 K1 B1 167.3(2) . 4_556
O1 K1 B3 92.83(8) 4_556 8
O1 K1 B3 92.83(8) . 8
O4 K1 B3 24.87(6) 8 8
O4 K1 B3 24.88(6) 17 8
O3 K1 B3 111.99(7) 9_565 8
O3 K1 B3 111.99(7) 18_655 8
O2 K1 B3 92.44(8) . 8
O2 K1 B3 92.43(8) 4_556 8
B1 K1 B3 83.63(10) . 8
B1 K1 B3 83.63(10) 4_556 8
O1 K1 B2 77.05(11) 4_556 17
O1 K1 B2 107.26(11) . 17
O4 K1 B2 65.89(11) 8 17
O4 K1 B2 21.92(9) 17 17
O3 K1 B2 154.26(12) 9_565 17
O3 K1 B2 69.55(10) 18_655 17
O2 K1 B2 77.68(10) . 17
O2 K1 B2 106.02(10) 4_556 17
B1 K1 B2 86.33(12) . 17
B1 K1 B2 84.29(12) 4_556 17
B3 K1 B2 42.58(8) 8 17
O5 K2 O5 103.33(13) 17 .
O5 K2 O1 75.62(8) 17 16_445
O5 K2 O1 134.76(8) . 16_445
O5 K2 O1 134.77(8) 17 3_565
O5 K2 O1 75.62(8) . 3_565
O1 K2 O1 136.88(12) 16_445 3_565
O5 K2 O4 90.66(9) 17 12
O5 K2 O4 49.25(8) . 12
O1 K2 O4 85.58(8) 16_445 12
O1 K2 O4 117.19(8) 3_565 12
O5 K2 O4 49.25(8) 17 8
O5 K2 O4 90.67(9) . 8
O1 K2 O4 117.19(8) 16_445 8
O1 K2 O4 85.58(8) 3_565 8
O4 K2 O4 117.76(12) 12 8
O5 K2 O2 158.56(8) 17 3_565
O5 K2 O2 96.72(8) . 3_565
O1 K2 O2 95.61(9) 16_445 3_565
O1 K2 O2 44.06(8) 3_565 3_565
O4 K2 O2 108.38(8) 12 3_565
O4 K2 O2 123.90(9) 8 3_565
O5 K2 O2 96.72(8) 17 16_445
O5 K2 O2 158.56(8) . 16_445
O1 K2 O2 44.07(8) 16_445 16_445
O1 K2 O2 95.61(9) 3_565 16_445
O4 K2 O2 123.90(9) 12 16_445
O4 K2 O2 108.38(8) 8 16_445
O2 K2 O2 64.73(11) 3_565 16_445
O5 K2 B1 77.58(10) 17 16_445
O5 K2 B1 157.61(9) . 16_445
O1 K2 B1 23.13(9) 16_445 16_445
O1 K2 B1 119.95(10) 3_565 16_445
O4 K2 B1 108.66(9) 12 16_445
O4 K2 B1 105.75(9) 8 16_445
O2 K2 B1 86.79(10) 3_565 16_445
O2 K2 B1 24.45(9) 16_445 16_445
O5 K2 B1 157.61(9) 17 3_565
O5 K2 B1 77.58(9) . 3_565
O1 K2 B1 119.95(10) 16_445 3_565
O1 K2 B1 23.13(9) 3_565 3_565
O4 K2 B1 105.75(9) 12 3_565
O4 K2 B1 108.66(9) 8 3_565
O2 K2 B1 24.45(9) 3_565 3_565
O2 K2 B1 86.79(10) 16_445 3_565
B1 K2 B1 110.22(16) 16_445 3_565
O5 K2 B3 98.83(12) 17 .
O5 K2 B3 24.40(9) . .
O1 K2 B3 110.37(9) 16_445 .
O1 K2 B3 95.77(13) 3_565 .
O4 K2 B3 24.90(10) 12 .
O4 K2 B3 106.03(7) 8 .
O2 K2 B3 102.58(11) 3_565 .
O2 K2 B3 144.42(6) 16_445 .
B1 K2 B3 133.33(10) 16_445 .
B1 K2 B3 90.69(13) 3_565 .
O5 K2 B3 24.40(9) 17 8
O5 K2 B3 98.83(12) . 8
O1 K2 B3 95.77(13) 16_445 8
O1 K2 B3 110.37(9) 3_565 8
O4 K2 B3 106.03(7) 12 8
O4 K2 B3 24.90(10) 8 8
O2 K2 B3 144.42(6) 3_565 8
O2 K2 B3 102.58(11) 16_445 8
B1 K2 B3 90.69(13) 16_445 8
B1 K2 B3 133.32(10) 3_565 8
B3 K2 B3 104.77(14) . 8
O5 K3 O5 124.08(12) 12 3_565
O5 K3 O5 129.17(12) 12 2_665
O5 K3 O5 102.16(7) 3_565 2_665
O5 K3 O5 102.16(7) 12 11_565
O5 K3 O5 129.16(12) 3_565 11_565
O5 K3 O5 52.19(11) 2_665 11_565
O5 K3 O5 52.19(11) 12 .
O5 K3 O5 102.16(7) 3_565 .
O5 K3 O5 102.16(7) 2_665 .
O5 K3 O5 124.08(12) 11_565 .
O5 K3 O5 102.16(7) 12 10_455
O5 K3 O5 52.19(11) 3_565 10_455
O5 K3 O5 124.08(12) 2_665 10_455
O5 K3 O5 102.16(7) 11_565 10_455
O5 K3 O5 129.17(12) . 10_455
O5 K3 B3 26.09(5) 12 .
O5 K3 B3 115.42(6) 3_565 .
O5 K3 B3 117.96(6) 2_665 .
O5 K3 B3 115.42(6) 11_565 .
O5 K3 B3 26.09(5) . .
O5 K3 B3 117.96(6) 10_455 .
O5 K3 B3 117.96(6) 12 2_665
O5 K3 B3 117.96(6) 3_565 2_665
O5 K3 B3 26.09(5) 2_665 2_665
O5 K3 B3 26.09(5) 11_565 2_665
O5 K3 B3 115.42(6) . 2_665
O5 K3 B3 115.42(6) 10_455 2_665
B3 K3 B3 120.0 . 2_665
O5 K3 B3 115.42(6) 12 3_565
O5 K3 B3 26.09(5) 3_565 3_565
O5 K3 B3 115.42(6) 2_665 3_565
O5 K3 B3 117.96(6) 11_565 3_565
O5 K3 B3 117.96(6) . 3_565
O5 K3 B3 26.09(5) 10_455 3_565
B3 K3 B3 120.000(1) . 3_565
B3 K3 B3 120.0 2_665 3_565
O5 K3 B1 23.28(11) 12 12
O5 K3 B1 108.17(11) 3_565 12
O5 K3 B1 149.51(12) 2_665 12
O5 K3 B1 107.49(10) 11_565 12
O5 K3 B1 68.74(10) . 12
O5 K3 B1 78.88(11) 10_455 12
B3 K3 B1 44.50(8) . 12
B3 K3 B1 130.32(9) 2_665 12
B3 K3 B1 93.80(10) 3_565 12
O5 K3 B1 78.89(11) 12 11_565
O5 K3 B1 149.51(12) 3_565 11_565
O5 K3 B1 68.74(10) 2_665 11_565
O5 K3 B1 23.28(11) 11_565 11_565
O5 K3 B1 108.17(11) . 11_565
O5 K3 B1 107.48(10) 10_455 11_565
B3 K3 B1 93.80(10) . 11_565
B3 K3 B1 44.49(8) 2_665 11_565
B3 K3 B1 130.32(9) 3_565 11_565
B1 K3 B1 86.09(11) 12 11_565
O5 K3 B1 108.17(11) 12 3_565
O5 K3 B1 23.28(11) 3_565 3_565
O5 K3 B1 107.48(10) 2_665 3_565
O5 K3 B1 149.51(12) 11_565 3_565
O5 K3 B1 78.88(11) . 3_565
O5 K3 B1 68.74(10) 10_455 3_565
B3 K3 B1 93.80(10) . 3_565
B3 K3 B1 130.32(9) 2_665 3_565
B3 K3 B1 44.49(8) 3_565 3_565
B1 K3 B1 99.36(18) 12 3_565
B1 K3 B1 172.4(2) 11_565 3_565
B1 O1 Gd1 142.0(3) . .
B1 O1 K1 100.7(2) . .
Gd1 O1 K1 100.56(9) . .
B1 O1 K2 99.9(3) . 2_665
Gd1 O1 K2 109.31(11) . 2_665
K1 O1 K2 94.59(10) . 2_665
B2 O2 B1 122.2(4) . .
B2 O2 K2 134.8(4) . 2_665
B1 O2 K2 80.1(3) . 2_665
B2 O2 K1 139.5(3) . .
B1 O2 K1 79.3(2) . .
K2 O2 K1 78.44(7) 2_665 .
B2 O3 Gd1 131.6(3) . 13_544
B2 O3 Sr1 121.3(3) . .
Gd1 O3 Sr1 92.20(9) 13_544 .
B2 O3 K1 103.1(4) . 14_654
Gd1 O3 K1 93.23(9) 13_544 14_654
Sr1 O3 K1 112.21(10) . 14_654
B2 O4 B3 124.4(3) . .
B2 O4 K1 108.2(3) . 15_554
B3 O4 K1 101.0(3) . 15_554
B2 O4 K2 104.4(3) . 15_554
B3 O4 K2 98.17(18) . 15_554
K1 O4 K2 121.96(9) 15_554 15_554
B1 O5 B3 125.1(3) . .
B1 O5 K3 104.1(3) . .
B3 O5 K3 99.4(3) . .
B1 O5 K2 111.0(2) . .
B3 O5 K2 103.67(17) . .
K3 O5 K2 113.18(10) . .
O1 B1 O5 124.2(4) . .
O1 B1 O2 117.1(4) . .
O5 B1 O2 118.7(4) . .
O1 B1 K3 91.4(2) . .
O5 B1 K3 52.6(2) . .
O2 B1 K3 127.6(3) . .
O1 B1 K2 56.9(2) . 2_665
O5 B1 K2 139.1(3) . 2_665
O2 B1 K2 75.5(3) . 2_665
K3 B1 K2 87.65(12) . 2_665
O1 B1 K1 56.22(19) . .
O5 B1 K1 141.4(3) . .
O2 B1 K1 76.4(2) . .
K3 B1 K1 147.50(15) . .
K2 B1 K1 77.14(11) 2_665 .
O1 B1 K2 94.5(3) . .
O5 B1 K2 48.0(2) . .
O2 B1 K2 130.8(3) . .
K3 B1 K2 84.64(11) . .
K2 B1 K2 150.27(14) 2_665 .
K1 B1 K2 94.44(12) . .
O3 B2 O4 121.8(4) . .
O3 B2 O2 119.8(5) . .
O4 B2 O2 118.3(4) . .
O3 B2 Sr1 39.33(19) . .
O4 B2 Sr1 132.6(4) . .
O2 B2 Sr1 95.0(2) . .
O3 B2 K1 89.8(4) . 15_554
O4 B2 K1 49.9(3) . 15_554
O2 B2 K1 129.2(5) . 15_554
Sr1 B2 K1 83.16(15) . 15_554
O3 B2 K2 96.7(3) . 15_554
O4 B2 K2 53.3(2) . 15_554
O2 B2 K2 121.4(3) . 15_554
Sr1 B2 K2 135.30(14) . 15_554
K1 B2 K2 91.15(15) 15_554 15_554
O3 B2 K1 55.6(4) . 14_654
O4 B2 K1 125.2(3) . 14_654
O2 B2 K1 91.6(4) . 14_654
Sr1 B2 K1 82.83(15) . 14_654
K1 B2 K1 137.77(13) 15_554 14_654
K2 B2 K1 72.06(14) 15_554 14_654
O5 B3 O5 109.0(5) . 12
O5 B3 O4 108.70(16) . 12
O5 B3 O4 111.09(16) 12 12
O5 B3 O4 111.09(16) . .
O5 B3 O4 108.71(16) 12 .
O4 B3 O4 108.2(5) 12 .
O5 B3 K3 54.5(2) . .
O5 B3 K3 54.5(2) 12 .
O4 B3 K3 125.9(2) 12 .
O4 B3 K3 125.9(2) . .
O5 B3 K1 125.5(2) . 15_554
O5 B3 K1 125.5(2) 12 15_554
O4 B3 K1 54.1(2) 12 15_554
O4 B3 K1 54.1(2) . 15_554
K3 B3 K1 180.0 . 15_554
O5 B3 K2 51.93(12) . .
O5 B3 K2 122.4(2) 12 .
O4 B3 K2 56.92(12) 12 .
O4 B3 K2 128.8(2) . .
K3 B3 K2 86.05(12) . .
K1 B3 K2 93.95(12) 15_554 .
O5 B3 K2 122.5(2) . 15_554
O5 B3 K2 51.94(12) 12 15_554
O4 B3 K2 128.8(2) 12 15_554
O4 B3 K2 56.93(12) . 15_554
K3 B3 K2 86.05(12) . 15_554
K1 B3 K2 93.95(12) 15_554 15_554
K2 B3 K2 172.1(2) . 15_554

loop_
_geom_bond_atom_site_label_1
_geom_bond_atom_site_label_2
_geom_bond_distance
_geom_bond_site_symmetry_2
Sr1 O3 2.518(3) 18_655
Sr1 O3 2.518(3) 17
Sr1 O3 2.518(3) 16_545
Sr1 O3 2.518(3) .
Sr1 O3 2.518(3) 3_665
Sr1 O3 2.518(3) 2_655
Sr1 B2 3.393(4) 17
Sr1 B2 3.393(4) 2_655
Sr1 B2 3.393(4) 18_655
Sr1 B2 3.393(4) 3_665
Sr1 B2 3.393(4) 16_545
Sr1 B2 3.393(4) .
Gd1 O1 2.242(3) 2_665
Gd1 O1 2.242(3) .
Gd1 O1 2.242(3) 3_565
Gd1 O3 2.352(3) 9_565
Gd1 O3 2.352(3) 8
Gd1 O3 2.352(2) 7_455
Gd1 Sr1 3.5112(11) 7_455
Gd1 K1 3.9135(6) 2_665
Gd1 K1 3.9135(6) .
Gd1 K1 3.9135(6) 3_565
Gd1 K2 4.1556(6) .
Gd1 K2 4.1557(6) 2_665
K1 O1 2.823(3) 4_556
K1 O1 2.823(3) .
K1 O4 2.831(4) 8
K1 O4 2.831(4) 17
K1 O3 2.998(3) 9_565
K1 O3 2.998(3) 18_655
K1 O2 3.300(3) .
K1 O2 3.300(3) 4_556
K1 B1 3.337(4) .
K1 B1 3.337(4) 4_556
K1 B3 3.430(8) 8
K1 B2 3.516(9) 17
K2 O5 2.799(3) 17
K2 O5 2.799(3) .
K2 O1 2.835(3) 16_445
K2 O1 2.835(3) 3_565
K2 O4 2.925(3) 12
K2 O4 2.925(3) 8
K2 O2 3.276(4) 3_565
K2 O2 3.276(4) 16_445
K2 B1 3.333(6) 16_445
K2 B1 3.333(6) 3_565
K2 B3 3.4551(12) .
K2 B3 3.4551(12) 8
K3 O5 2.719(3) 12
K3 O5 2.719(3) 3_565
K3 O5 2.719(3) 2_665
K3 O5 2.719(3) 11_565
K3 O5 2.719(3) .
K3 O5 2.719(3) 10_455
K3 B3 3.294(7) .
K3 B3 3.294(7) 2_665
K3 B3 3.294(7) 3_565
K3 B1 3.320(4) 12
K3 B1 3.320(4) 11_565
K3 B1 3.320(4) 3_565
O1 B1 1.329(5) .
O1 K2 2.835(3) 2_665
O2 B2 1.388(5) .
O2 B1 1.400(5) .
O2 K2 3.276(4) 2_665
O3 B2 1.315(6) .
O3 Gd1 2.352(2) 13_544
O3 K1 2.998(3) 14_654
O4 B2 1.381(7) .
O4 B3 1.470(5) .
O4 K1 2.831(4) 15_554
O4 K2 2.925(3) 15_554
O5 B1 1.353(6) .
O5 B3 1.469(5) .
B1 K2 3.333(6) 2_665
B2 K1 3.516(9) 15_554
B2 K2 3.532(4) 15_554
B2 K1 3.537(9) 14_654
B3 O5 1.469(5) 12
B3 O4 1.470(5) 12
B3 K1 3.430(8) 15_554
B3 K2 3.4551(12) 15_554
